data_7720354
loop_
_publ_author_name
'&#x160;koch, Karel'
'Buzikov&#xe1;, Michaela'
'Jakubczyk, Micha&#x142;'
'Pattanamcheril Anilkumar, Krishna'
'Demel, Jan'
'Liteck&#xe1;, Miroslava'

_publ_section_title
;
 Molybdenum(VI) borano-imido complexes and their application as Lewis acid
 catalysts in homocoupling of diazo compounds.
;
_journal_issue 12
_journal_name_full 'Dalton transactions (Cambridge, England : 2003)'
_journal_page_first 4997
_journal_page_last 5003
_journal_paper_doi 10.1039/d6dt00469e
_journal_volume 55
_journal_year 2026
_chemical_formula_moiety 'C20 H25 B Cl4 Mo N2 O'
_chemical_formula_sum 'C20 H25 B Cl4 Mo N2 O'
_chemical_formula_weight 557.97
_space_group_crystal_system triclinic
_space_group_IT_number 2
_space_group_name_Hall '-P 1'
_space_group_name_H-M_alt 'P -1'
_atom_sites_solution_hydrogens geom
_atom_sites_solution_primary dual
_audit_creation_date 2025-12-04
_audit_creation_method
;
Olex2 1.5-ac7-016
(compiled 2025.05.29 svn.r8cd99b3d for Rigaku Oxford Diffraction, GUI svn.r7254)
;
_audit_update_record
;
2026-01-05 deposited with the CCDC.	2026-02-26 downloaded from the CCDC.
;
_cell_angle_alpha 75.817(6)
_cell_angle_beta 89.591(4)
_cell_angle_gamma 76.111(5)
_cell_formula_units_Z 2
_cell_length_a 9.4421(5)
_cell_length_b 10.6384(9)
_cell_length_c 12.3347(3)
_cell_measurement_reflns_used 9260
_cell_measurement_temperature 100.00(12)
_cell_measurement_theta_max 70.2830
_cell_measurement_theta_min 3.7070
_cell_volume 1164.36(13)
_computing_cell_refinement 'CrysAlisPro 1.171.43.105a (Rigaku OD, 2024)'
_computing_data_collection 'CrysAlisPro system (CCD 43.104a 64-bit (release 22-12-2023))'
_computing_data_reduction 'CrysAlisPro 1.171.43.105a (Rigaku OD, 2024)'
_computing_molecular_graphics 'Olex2 1.5-ac7-016 (Dolomanov et al., 2009)'
_computing_publication_material 'Olex2 1.5-ac7-016 (Dolomanov et al., 2009)'
_computing_structure_refinement 'SHELXL 2018/3 (Sheldrick, 2015)'
_computing_structure_solution 'SHELXT  (Sheldrick, 2015)'
_diffrn_ambient_environment N~2~
_diffrn_ambient_temperature 100.00(12)
_diffrn_detector 'Hybrid Pixel Array Detector'
_diffrn_detector_area_resol_mean 10.0000
_diffrn_detector_type HyPix
_diffrn_measured_fraction_theta_full 0.994
_diffrn_measured_fraction_theta_max 0.994
_diffrn_measurement_details
;
List of Runs (angles in degrees, time in seconds):

  # Type    Start    End  Width  t~exp~   \w     \q     \k     \f   Frames
#--------------------------------------------------------------------------
  1  \w    -98.00 -73.00   0.50   16.00    --  -49.30 -48.00 137.00   50
  2  \w    -19.00   8.00   0.50   16.00    --   49.30 -48.00 137.00   54
  3  \w     67.00 119.00   0.50   16.00    --   49.30  48.00 -75.00  104
  4  \w     16.00  47.00   0.50   16.00    --   49.30 -48.00 137.00   62
  5  \w    -50.00 -20.00   0.50   64.00    --  -90.00  48.00 -75.00   60
  6  \w   -161.00-109.00   0.50   64.00    --  -90.00 -48.00 137.00  104
  7  \w    122.00 148.00   0.50   64.00    --  107.39  48.00 -75.00   52
  8  \w    -33.00  -8.00   0.50   16.00    --    6.00 119.00  90.59   50
  9  \w    -71.00 -42.00   0.50   16.00    --  -14.00 157.00 134.97   58
 10  \w    -11.00  14.00   0.50   16.00    --   18.00  95.00  18.15   50
 11  \w     -5.00  20.00   0.50   16.00    --   22.00  91.00-135.40   50
 12  \w     14.00  39.00   0.50   16.00    --   34.00  75.00 120.93   50
 13  \w     18.00  43.00   0.50   16.00    --   34.00  73.00 -42.03   50
 14  \w     14.00  39.00   0.50   16.00    --   34.00  75.00-120.10   50
 15  \w     20.00  45.00   0.50   16.00    --   38.00  70.00 -71.45   50
 16  \w     21.00  46.00   0.50   16.00    --   38.00  69.00 139.21   50
 17  \w     21.00  46.00   0.50   16.00    --   38.00  69.00  24.76   50
 18  \w     30.00  56.00   0.50   16.00    --   46.00  65.00  90.93   52
 19  \w     78.00 105.00   0.50   16.00    --   46.00  65.00  90.93   54
 20  \w     30.00  63.00   0.50   16.00    --   46.00  66.00 173.12   66
 21  \w    -38.00   1.00   0.50   16.00    --  -49.30  48.00 -75.00   78
 22  \w     42.00  93.00   0.50   16.00    --   49.30-125.00 -60.00  102
 23  \w     34.00  88.00   0.50   16.00    --   50.00  66.00 -65.21  108
 24  \w     34.00  60.00   0.50   16.00    --   50.00  66.00  22.40   52
 25  \w     38.00  67.00   0.50   16.00    --   54.00  66.00  46.54   58
 26  \w     42.00  68.00   0.50   16.00    --   58.00  65.00-147.81   52
 27  \w     42.00  67.00   0.50   16.00    --   58.00  67.00 172.64   50
 28  \w     81.00 107.00   0.50   16.00    --   58.00  67.00  99.43   52
 29  \w     42.00  68.00   0.50   16.00    --   58.00  67.00  83.62   52
 30  \w     42.00  75.00   0.50   16.00    --   58.00  67.00-129.83   66
 31  \w     45.00  72.00   0.50   16.00    --   58.00  65.00 131.23   54
 32  \w     42.00  68.00   0.50   16.00    --   58.00  67.00 -35.42   52
 33  \w     43.00  68.00   0.50   16.00    --   58.00  67.00  99.43   50
 34  \w     82.00 107.00   0.50   16.00    --   58.00  67.00 172.64   50
 35  \w     85.00 110.00   0.50   16.00    --   58.00  65.00-147.81   50
 36  \w     48.00  73.00   0.50   16.00    --   62.00  66.00 -21.14   50
 37  \w    -79.00 -50.00   0.50   16.00    --  -66.00 -66.00 -42.14   58
 38  \w    -79.00 -54.00   0.50   16.00    --  -70.00 -66.00 161.56   50
 39  \w   -139.00-105.00   0.50   16.00    --  -70.00 -66.00  94.40   68
 40  \w   -141.00-115.00   0.50   16.00    --  -70.00 -63.00-125.64   52
 41  \w    -81.00 -55.00   0.50   16.00    --  -70.00 -66.00  20.90   52
 42  \w    -85.00 -55.00   0.50   16.00    --  -70.00 -63.00-125.64   60
 43  \w    -81.00 -54.00   0.50   16.00    --  -70.00 -66.00  94.40   54
 44  \w    -84.00 -58.00   0.50   16.00    --  -74.00 -64.00-101.05   52
 45  \w    -85.00 -59.00   0.50   16.00    --  -74.00 -65.00 153.19   52
 46  \w    -85.00 -58.00   0.50   16.00    --  -74.00 -64.00  68.15   54
 47  \w    -83.00 -58.00   0.50   16.00    --  -74.00 -66.00 -84.04   50
 48  \w    -85.00 -59.00   0.50   16.00    --  -74.00 -63.00  -4.81   52
 49  \w    -89.00 -63.00   0.50   16.00    --  -78.00 -64.00 122.90   52
 50  \w    -91.00 -62.00   0.50   16.00    --  -78.00 -64.00-131.09   58
 51  \w    -87.00 -62.00   0.50   16.00    --  -78.00 -65.00  47.09   50
 52  \w    -90.00 -64.00   0.50   16.00    --  -78.00 -59.00 -56.64   52
 53  \w   -150.00-125.00   0.50   64.00    --  -82.00 -63.00-168.25   50
 54  \w    -97.00 -67.00   0.50   64.00    --  -82.00 -63.00-168.25   60
 55  \w    -94.00 -69.00   0.50   64.00    --  -82.00 -59.00 134.55   50
 56  \w    -93.00 -66.00   0.50   64.00    --  -82.00 -64.00 -32.62   54
 57  \w    -98.00 -72.00   0.50   64.00    --  -86.00 -62.00 120.98   52
 58  \w   -158.00-118.00   0.50   64.00    --  -86.00 -62.00 120.98   80
 59  \w   -148.00-117.00   0.50   64.00    --  -86.00 -66.00  65.54   62
 60  \w    -98.00 -72.00   0.50   64.00    --  -86.00 -64.00  84.96   52
 61  \w    -96.00 -70.00   0.50   64.00    --  -86.00 -66.00  65.54   52
 62  \w   -144.00-119.00   0.50   64.00    --  -90.00 -61.00 -67.54   50
 63  \w   -111.00 -86.00   0.50   64.00    --  -90.00  77.00  90.00   50
 64  \w   -108.00 -75.00   0.50   64.00    --  -90.00 -62.00 155.85   66
 65  \w   -158.00-127.00   0.50   64.00    --  -90.00 -63.00 103.46   62
 66  \w   -106.00 -81.00   0.50   64.00    --  -90.00 -59.00  -7.40   50
 67  \w   -115.00 -76.00   0.50   64.00    --  -90.00 -63.00 103.46   78
 68  \w   -160.00-128.00   0.50   64.00    --  -90.00 -59.00  -7.40   64
 69  \w   -156.00-121.00   0.50   64.00    --  -90.00 -65.00  29.74   70
 70  \w   -105.00 -80.00   0.50   64.00    --  -90.00 -59.00  47.75   50
 71  \w   -151.00-125.00   0.50   64.00    --  -90.00 -64.00  20.53   52
 72  \w   -161.00-126.00   0.50   64.00    --  -90.00 -59.00  47.75   70
 73  \w   -106.00 -75.00   0.50   64.00    --  -90.00 -63.00  11.80   62
 74  \w   -161.00-125.00   0.50   64.00    --  -90.00 -63.00  11.80   72
 75  \w   -106.00 -75.00   0.50   64.00    --  -90.00 -62.00 -86.87   62
 76  \w   -109.00 -75.00   0.50   64.00    --  -90.00 -62.00 170.87   68
 77  \w   -150.00-124.00   0.50   64.00    --  -90.00 -62.00 170.87   52
 78  \w   -104.00 -78.00   0.50   64.00    --  -90.00 -68.00-131.89   52
 79  \w   -140.00-111.00   0.50   64.00    --  -90.00 -68.00-131.89   58
 80  \w    -49.00 -23.00   0.50   64.00    --  -90.00  57.00-150.00   52
 81  \w   -112.00 -74.00   0.50   64.00    --  -90.00 -65.00 -36.01   76
 82  \w   -100.00 -75.00   0.50   64.00    --  -90.00 -63.00-129.69   50
 83  \w   -158.00-126.00   0.50   64.00    --  -90.00 -59.00-155.67   64
 84  \w   -159.00-116.00   0.50   64.00    --  -90.00 -63.00-129.69   86
 85  \w   -160.00-134.00   0.50   64.00    --  -90.00 -65.00 -36.01   52
 86  \w    -99.00 -74.00   0.50   64.00    --  -90.00 -64.00  20.53   50
 87  \w   -102.00 -77.00   0.50   64.00    --  -90.00 -57.00 -60.00   50
 88  \w   -105.00 -76.00   0.50   64.00    --  -90.00 -59.00-155.67   58
 89  \w   -161.00-113.00   0.50   64.00    --  -90.00 -57.00 -60.00   96
 90  \w   -138.00 -78.00   0.50   64.00    --  -90.00 -54.00 133.65  120
 91  \w    -99.00 -74.00   0.50   64.00    --  -90.00 -65.00  29.74   50
 92  \w   -107.00 -77.00   0.50   64.00    --  -90.00 -58.00  72.40   60
 93  \w   -159.00-114.00   0.50   64.00    --  -90.00 -58.00  72.40   90
 94  \w    -62.00 -18.00   0.50   64.00    --  -90.00  57.00  90.00   88
 95  \w   -117.00 -76.00   0.50   64.00    --  -90.00 -63.00-105.93   82
 96  \w   -146.00-121.00   0.50   64.00    --  -90.00 -63.00-105.93   50
 97  \w   -115.00 -77.00   0.50   64.00    --  -90.00 -61.00 -67.54   76
 98  \w    -70.00 -22.00   0.50   64.00    --  -90.00  77.00  90.00   96
 99  \w     42.00  86.00   0.50   64.00    --  107.39 -99.00 -60.00   88
100  \w     36.00  66.00   0.50   64.00    --  107.39 -57.00 -30.00   60
101  \w     37.00  62.00   0.50   64.00    --  107.39 -57.00  90.00   50
102  \w     40.00  65.00   0.50   64.00    --  107.39 -57.00   0.00   50
103  \w     80.00 116.00   0.50   64.00    --  107.39-125.00   0.00   72
104  \w     39.00  65.00   0.50   64.00    --  107.39 -57.00 -60.00   52
105  \w     41.00  68.00   0.50   64.00    --  107.39-125.00   0.00   54
106  \w     51.00 110.00   0.50   64.00    --  107.39 -99.00-120.00  118
107  \w     43.00 109.00   0.50   64.00    --  107.39 -99.00  30.00  132
108  \w     38.00  64.00   0.50   64.00    --  107.39 -57.00 -90.00   52
109  \w     36.00  61.00   0.50   64.00    --  107.39 -57.00-150.00   50
110  \w     95.00 164.00   0.50   64.00    --  107.39  57.00-150.00  138
111  \w     36.00  65.00   0.50   64.00    --  107.39 -57.00-180.00   58
112  \w     41.00 116.00   0.50   64.00    --  107.39-125.00-180.00  150
113  \w     69.00 109.00   0.50   64.00    --  107.39-125.00 150.00   80
114  \w     45.00 109.00   0.50   64.00    --  107.39 -99.00-180.00  128
;
_diffrn_measurement_device 'four-circle diffractometer'
_diffrn_measurement_device_type 'XtaLAB Synergy, Dualflex, HyPix'
_diffrn_measurement_method '\w scans'
_diffrn_orient_matrix_type 'CrysAlisPro convention (1999,Acta A55,543-557)'
_diffrn_orient_matrix_UB_11 -0.1094809000
_diffrn_orient_matrix_UB_12 0.1277176000
_diffrn_orient_matrix_UB_13 -0.0660180000
_diffrn_orient_matrix_UB_21 0.1275077000
_diffrn_orient_matrix_UB_22 0.0639601000
_diffrn_orient_matrix_UB_23 -0.0396350000
_diffrn_orient_matrix_UB_31 0.0094806000
_diffrn_orient_matrix_UB_32 -0.0578039000
_diffrn_orient_matrix_UB_33 -0.1035194000
_diffrn_radiation_monochromator mirror
_diffrn_radiation_probe x-ray
_diffrn_radiation_type 'Cu K\a'
_diffrn_radiation_wavelength 1.54184
_diffrn_reflns_av_R_equivalents 0.1551
_diffrn_reflns_av_unetI/netI 0.0697
_diffrn_reflns_Laue_measured_fraction_full 0.994
_diffrn_reflns_Laue_measured_fraction_max 0.994
_diffrn_reflns_limit_h_max 11
_diffrn_reflns_limit_h_min -11
_diffrn_reflns_limit_k_max 12
_diffrn_reflns_limit_k_min -12
_diffrn_reflns_limit_l_max 14
_diffrn_reflns_limit_l_min -14
_diffrn_reflns_number 27278
_diffrn_reflns_point_group_measured_fraction_full 0.994
_diffrn_reflns_point_group_measured_fraction_max 0.994
_diffrn_reflns_theta_full 66.593
_diffrn_reflns_theta_max 66.593
_diffrn_reflns_theta_min 3.702
_diffrn_source 'micro-focus sealed X-ray tube'
_diffrn_source_type 'PhotonJet (Cu) X-ray Source'
_exptl_absorpt_coefficient_mu 8.943
_exptl_absorpt_correction_T_max 0.859
_exptl_absorpt_correction_T_min 0.652
_exptl_absorpt_correction_type gaussian
_exptl_absorpt_process_details
;
CrysAlisPro 1.171.43.105a (Rigaku Oxford Diffraction, 2024)
Numerical absorption correction based on gaussian integration over
a multifaceted crystal model
Empirical absorption correction using spherical harmonics,
implemented in SCALE3 ABSPACK scaling algorithm.
;
_exptl_crystal_colour yellow
_exptl_crystal_colour_primary yellow
_exptl_crystal_density_diffrn 1.591
_exptl_crystal_description plate
_exptl_crystal_F_000 564
_exptl_crystal_size_max 0.075
_exptl_crystal_size_mid 0.058
_exptl_crystal_size_min 0.035
_refine_diff_density_max 0.904
_refine_diff_density_min -1.818
_refine_diff_density_rms 0.164
_refine_ls_extinction_coef 0.0077(11)
_refine_ls_extinction_expression Fc^*^=kFc[1+0.001xFc^2^\l^3^/sin(2\q)]^-1/4^
_refine_ls_extinction_method 'SHELXL-2018/3 (Sheldrick 2018)'
_refine_ls_goodness_of_fit_ref 1.153
_refine_ls_hydrogen_treatment constr
_refine_ls_matrix_type full
_refine_ls_number_parameters 282
_refine_ls_number_reflns 4091
_refine_ls_number_restraints 61
_refine_ls_restrained_S_all 1.145
_refine_ls_R_factor_all 0.1351
_refine_ls_R_factor_gt 0.0922
_refine_ls_shift/su_max 0.000
_refine_ls_shift/su_mean 0.000
_refine_ls_structure_factor_coef Fsqd
_refine_ls_weighting_details 'w=1/[\s^2^(Fo^2^)+(0.1525P)^2^+2.7268P] where P=(Fo^2^+2Fc^2^)/3'
_refine_ls_weighting_scheme calc
_refine_ls_wR_factor_gt 0.2416
_refine_ls_wR_factor_ref 0.2995
_reflns_Friedel_coverage 0.000
_reflns_number_gt 2716
_reflns_number_total 4091
_reflns_threshold_expression 'I > 2\s(I)'
_cod_data_source_file d6dt00469e2.cif
_cod_data_source_block ksk457-gg
_cod_depositor_comments 'Adding full bibliography for 7720347--7720357.cif.'
_cod_original_cell_volume 1164.36(12)
_cod_database_code 7720354
_shelx_shelxl_version_number 2018/3
_chemical_oxdiff_formula 'B C20 Cl4 Mo N2 O'
_shelx_space_group_comment
;
The symmetry employed for this shelxl refinement is uniquely defined
by the following loop, which should always be used as a source of
symmetry information in preference to the above space-group names.
They are only intended as comments.
;
_olex2_refinement_description
;
1. Fixed Uiso
 At 1.2 times of:
  All C(H) groups, All C(H,H) groups
2. Restrained distances
 C14A-C13A
 1.521 with sigma of 0.02
3. Uiso/Uaniso restraints and constraints
Uanis(C12A) = Uanis(C12B)
Uanis(C16A) = Uanis(C16B)
Uanis(C15B) = Uanis(C15A)
Uanis(C13A) = Uanis(C13B)
Uanis(C14A) = Uanis(C14B)
Uanis(C12B) = Uanis(C12A)
4. Rigid body (RIGU) restrains
 C12A, C12B, C13B, C13A, C14B, C14A, C15A, C15B, C16A, C16B
 with sigma for 1-2 distances of 0.004 and sigma for 1-3 distances of 0.004
5. Others
 Sof(C12A)=Sof(H12A)=1-FVAR(1)
 Sof(C12B)=Sof(H12B)=FVAR(1)
 Sof(C16B)=Sof(H16C)=Sof(H16D)=1-FVAR(2)
 Sof(C16A)=Sof(H16A)=Sof(H16B)=FVAR(2)
 Sof(C15B)=Sof(H15C)=Sof(H15D)=1-FVAR(3)
 Sof(C15A)=Sof(H15A)=Sof(H15B)=FVAR(3)
 Sof(C13A)=Sof(H13A)=Sof(H13B)=1-FVAR(4)
 Sof(C13B)=Sof(H13C)=Sof(H13D)=FVAR(4)
 Fixed Sof: C14B(0.5) H14A(0.5) H14B(0.5) C14A(0.5) H14C(0.5) H14D(0.5)
6.a Ternary CH refined with riding coordinates:
 C12A(H12A), C12B(H12B)
6.b Secondary CH2 refined with riding coordinates:
 C23(H23A,H23B), C24(H24A,H24B), C21(H21A,H21B), C22(H22A,H22B), C13A(H13A,
 H13B), C16A(H16A,H16B), C15A(H15A,H15B), C13B(H13C,H13D), C16B(H16C,H16D),
 C14B(H14A,H14B), C15B(H15C,H15D), C14A(H14C,H14D)
6.c Aromatic/amide H refined with riding coordinates:
 C2(H2), C11(H11), C10(H10), C5(H5), C3(H3), C4(H4), C8(H8), C9(H9)
;
_olex2_submission_special_instructions 'No special instructions were received'
_oxdiff_exptl_absorpt_empirical_details
;
Empirical correction (ABSPACK) includes:
- Absorption correction using spherical harmonics
- Frame scaling
;
_oxdiff_exptl_absorpt_empirical_full_max 3.488
_oxdiff_exptl_absorpt_empirical_full_min 0.324

loop_
_space_group_symop_operation_xyz
'x, y, z'
'-x, -y, -z'

loop_
_atom_site_label
_atom_site_type_symbol
_atom_site_fract_x
_atom_site_fract_y
_atom_site_fract_z
_atom_site_U_iso_or_equiv
_atom_site_adp_type
_atom_site_occupancy
_atom_site_site_symmetry_order
_atom_site_calc_flag
_atom_site_refinement_flags_posn
_atom_site_refinement_flags_adp
_atom_site_refinement_flags_occupancy
_atom_site_disorder_assembly
_atom_site_disorder_group
Mo1 Mo 0.53546(8) 0.64637(9) 0.22200(8) 0.0722(5) Uani 1 1 d . . . . .
Cl1 Cl 0.7107(3) 0.7765(3) 0.1890(3) 0.0846(9) Uani 1 1 d . . . . .
Cl3 Cl 0.3184(3) 0.5726(3) 0.2402(3) 0.0938(10) Uani 1 1 d . . . . .
Cl2 Cl 0.5147(3) 0.6682(4) 0.0290(3) 0.0927(10) Uani 1 1 d . . . . .
Cl4 Cl 0.5179(3) 0.6769(4) 0.4042(3) 0.0981(11) Uani 1 1 d . . . . .
O1 O 0.3719(9) 0.8600(9) 0.1801(8) 0.094(3) Uani 1 1 d . . . . .
N1 N 0.8807(10) 0.3560(10) 0.3824(10) 0.085(3) Uani 1 1 d . . . . .
C7 C 0.8779(10) 0.3512(11) 0.1870(10) 0.068(3) Uani 1 1 d . . . . .
N2 N 0.6574(8) 0.4969(9) 0.2544(9) 0.085(3) Uani 1 1 d . . . . .
C6 C 1.0198(10) 0.3342(10) 0.2273(9) 0.064(3) Uani 1 1 d . . . . .
C1 C 1.0194(10) 0.3369(10) 0.3451(9) 0.063(3) Uani 1 1 d . . . . .
C2 C 1.1363(10) 0.3183(11) 0.4204(10) 0.070(3) Uani 1 1 d . . . . .
H2 H 1.233278 0.303495 0.396150 0.084 Uiso 1 1 calc R U . . .
C11 C 1.1365(11) 0.3195(12) 0.1594(11) 0.080(3) Uani 1 1 d . . . . .
H11 H 1.232934 0.308153 0.188459 0.096 Uiso 1 1 calc R U . . .
C10 C 1.1114(13) 0.3214(13) 0.0482(11) 0.083(3) Uani 1 1 d . . . . .
H10 H 1.190865 0.309954 0.000939 0.100 Uiso 1 1 calc R U . . .
C5 C 0.8575(12) 0.3583(13) 0.4901(11) 0.086(4) Uani 1 1 d . . . . .
H5 H 0.760510 0.371993 0.514352 0.104 Uiso 1 1 calc R U . . .
C3 C 1.1114(12) 0.3215(12) 0.5308(10) 0.078(3) Uani 1 1 d . . . . .
H3 H 1.190796 0.309965 0.582142 0.093 Uiso 1 1 calc R U . . .
C4 C 0.9712(14) 0.3413(13) 0.5649(11) 0.087(4) Uani 1 1 d . . . . .
H4 H 0.952807 0.343277 0.640395 0.105 Uiso 1 1 calc R U . . .
C8 C 0.8538(12) 0.3558(12) 0.0786(13) 0.091(4) Uani 1 1 d . . . . .
H8 H 0.756648 0.369843 0.049750 0.109 Uiso 1 1 calc R U . . .
C9 C 0.9711(13) 0.3399(13) 0.0068(12) 0.087(4) Uani 1 1 d . . . . .
H9 H 0.952868 0.342088 -0.069389 0.105 Uiso 1 1 calc R U . . .
C23 C 0.1160(15) 0.9478(15) 0.1592(14) 0.108(5) Uani 1 1 d . . . . .
H23A H 0.048298 1.033072 0.163680 0.129 Uiso 1 1 calc R U . . .
H23B H 0.060786 0.877861 0.169481 0.129 Uiso 1 1 calc R U . . .
B1 B 0.7684(12) 0.3582(14) 0.2849(14) 0.085(4) Uani 1 1 d . . . . .
C24 C 0.2414(15) 0.9076(17) 0.2464(14) 0.112(5) Uani 1 1 d . . . . .
H24A H 0.228561 0.834778 0.310287 0.135 Uiso 1 1 calc R U . . .
H24B H 0.251897 0.984601 0.274563 0.135 Uiso 1 1 calc R U . . .
C21 C 0.3416(18) 0.9602(18) 0.0759(14) 0.124(6) Uani 1 1 d . . . . .
H21A H 0.407733 0.934192 0.018224 0.149 Uiso 1 1 calc R U . . .
H21B H 0.350564 1.047920 0.085132 0.149 Uiso 1 1 calc R U . . .
C22 C 0.1885(16) 0.9635(18) 0.0471(16) 0.121(5) Uani 1 1 d . . . . .
H22A H 0.184299 0.889356 0.012983 0.145 Uiso 1 1 calc R U . . .
H22B H 0.140381 1.049458 -0.005724 0.145 Uiso 1 1 calc R U . . .
C12A C 0.679(2) 0.2430(19) 0.341(2) 0.096(5) Uani 0.71(3) 1 d . . P A 1
H12A H 0.623457 0.268150 0.404957 0.116 Uiso 0.71(3) 1 calc R U P A 1
C13A C 0.577(3) 0.225(2) 0.256(3) 0.110(5) Uani 0.67(3) 1 d D . P A 1
H13A H 0.621050 0.233757 0.182417 0.132 Uiso 0.67(3) 1 calc R U P A 1
H13B H 0.483698 0.294568 0.247503 0.132 Uiso 0.67(3) 1 calc R U P A 1
C16A C 0.781(2) 0.1008(19) 0.381(3) 0.128(8) Uani 0.80(3) 1 d . . P A 1
H16A H 0.861974 0.091328 0.435428 0.154 Uiso 0.80(3) 1 calc R U P A 1
H16B H 0.812975 0.054095 0.321548 0.154 Uiso 0.80(3) 1 calc R U P A 1
C15A C 0.594(15) 0.077(13) 0.447(11) 0.137(8) Uani 0.17(4) 1 d . . P A 1
H15A H 0.598775 -0.011434 0.499592 0.164 Uiso 0.17(4) 1 calc R U P A 1
H15B H 0.537662 0.151730 0.475960 0.164 Uiso 0.17(4) 1 calc R U P A 1
C12B C 0.670(6) 0.238(5) 0.263(6) 0.096(5) Uani 0.29(3) 1 d . . P A 2
H12B H 0.626713 0.264560 0.184058 0.116 Uiso 0.29(3) 1 calc R U P A 2
C13B C 0.556(5) 0.229(5) 0.343(6) 0.110(5) Uani 0.33(3) 1 d . . P A 2
H13C H 0.468978 0.304315 0.318787 0.132 Uiso 0.33(3) 1 calc R U P A 2
H13D H 0.592053 0.227114 0.418296 0.132 Uiso 0.33(3) 1 calc R U P A 2
C16B C 0.768(9) 0.094(8) 0.290(11) 0.128(8) Uani 0.20(3) 1 d . . P A 2
H16C H 0.866746 0.090077 0.319154 0.154 Uiso 0.20(3) 1 calc R U P A 2
H16D H 0.776760 0.056506 0.223477 0.154 Uiso 0.20(3) 1 calc R U P A 2
C14B C 0.521(6) 0.098(5) 0.342(5) 0.136(10) Uani 0.5 1 d . . P A 2
H14A H 0.498358 0.090858 0.265321 0.164 Uiso 0.5 1 calc R U P A 2
H14B H 0.442000 0.078032 0.391488 0.164 Uiso 0.5 1 calc R U P A 2
C15B C 0.674(3) 0.013(2) 0.390(2) 0.137(8) Uani 0.83(4) 1 d . . P A 2
H15C H 0.688186 -0.082488 0.390724 0.164 Uiso 0.83(4) 1 calc R U P A 2
H15D H 0.696356 0.021725 0.465638 0.164 Uiso 0.83(4) 1 calc R U P A 2
C14A C 0.550(6) 0.087(4) 0.298(4) 0.136(10) Uani 0.5 1 d D . P A 1
H14C H 0.617742 0.018200 0.268682 0.164 Uiso 0.5 1 calc R U P A 1
H14D H 0.447267 0.085315 0.283523 0.164 Uiso 0.5 1 calc R U P A 1

loop_
_atom_site_aniso_label
_atom_site_aniso_U_11
_atom_site_aniso_U_22
_atom_site_aniso_U_33
_atom_site_aniso_U_23
_atom_site_aniso_U_13
_atom_site_aniso_U_12
Mo1 0.0417(5) 0.0805(7) 0.0874(8) -0.0087(5) -0.0005(4) -0.0142(4)
Cl1 0.0647(16) 0.111(2) 0.084(2) -0.0159(16) 0.0041(13) -0.0400(15)
Cl3 0.0421(13) 0.100(2) 0.139(3) -0.0245(19) 0.0105(14) -0.0239(13)
Cl2 0.0544(15) 0.126(3) 0.103(2) -0.0374(19) -0.0075(14) -0.0229(15)
Cl4 0.0580(16) 0.136(3) 0.091(2) -0.0106(19) 0.0095(14) -0.0244(16)
O1 0.067(5) 0.095(6) 0.108(7) -0.007(5) -0.002(4) -0.016(4)
N1 0.051(5) 0.088(6) 0.099(8) -0.001(5) 0.008(5) -0.005(4)
C7 0.043(5) 0.077(7) 0.082(8) -0.016(6) -0.008(5) -0.016(4)
N2 0.033(4) 0.083(6) 0.126(9) -0.007(6) 0.005(4) -0.011(4)
C6 0.046(5) 0.073(6) 0.072(7) -0.016(5) -0.006(4) -0.014(4)
C1 0.038(4) 0.066(6) 0.080(7) -0.009(5) 0.009(4) -0.011(4)
C2 0.043(5) 0.083(7) 0.080(8) -0.024(6) 0.005(5) -0.005(4)
C11 0.040(5) 0.096(8) 0.099(10) -0.016(7) 0.006(5) -0.018(5)
C10 0.063(7) 0.105(9) 0.091(9) -0.032(7) 0.013(6) -0.032(6)
C5 0.055(6) 0.102(9) 0.085(9) -0.003(7) 0.024(6) -0.006(6)
C3 0.059(6) 0.094(8) 0.073(8) -0.011(6) -0.003(5) -0.014(5)
C4 0.076(8) 0.096(8) 0.076(8) -0.007(6) 0.002(6) -0.010(6)
C8 0.052(6) 0.085(8) 0.134(13) -0.022(8) -0.007(7) -0.020(5)
C9 0.070(7) 0.097(9) 0.099(10) -0.027(7) -0.006(7) -0.026(6)
C23 0.077(8) 0.095(9) 0.135(13) -0.004(9) 0.017(8) -0.017(7)
B1 0.033(5) 0.083(8) 0.128(13) -0.010(8) 0.006(6) -0.015(5)
C24 0.078(9) 0.132(12) 0.114(12) -0.012(9) 0.002(8) -0.022(8)
C21 0.109(12) 0.124(13) 0.113(13) 0.004(10) 0.006(9) -0.013(9)
C22 0.079(9) 0.130(13) 0.161(16) -0.040(11) 0.004(10) -0.035(9)
C12A 0.077(9) 0.090(8) 0.119(15) -0.014(10) -0.031(10) -0.029(6)
C13A 0.079(9) 0.124(10) 0.128(14) -0.017(11) -0.032(10) -0.041(8)
C16A 0.096(10) 0.093(9) 0.18(2) 0.004(12) -0.044(10) -0.027(7)
C15A 0.131(13) 0.108(12) 0.169(18) -0.007(12) -0.028(12) -0.049(10)
C12B 0.077(9) 0.090(8) 0.119(15) -0.014(10) -0.031(10) -0.029(6)
C13B 0.079(9) 0.124(10) 0.128(14) -0.017(11) -0.032(10) -0.041(8)
C16B 0.096(10) 0.093(9) 0.18(2) 0.004(12) -0.044(10) -0.027(7)
C14B 0.115(14) 0.127(12) 0.17(2) -0.021(14) -0.024(14) -0.055(11)
C15B 0.131(13) 0.108(12) 0.169(18) -0.007(12) -0.028(12) -0.049(10)
C14A 0.115(14) 0.127(12) 0.17(2) -0.021(14) -0.024(14) -0.055(11)

loop_
_atom_type_symbol
_atom_type_description
_atom_type_scat_dispersion_real
_atom_type_scat_dispersion_imag
_atom_type_scat_source
C C 0.0181 0.0091 'International Tables Vol C Tables 4.2.6.8 and 6.1.1.4'
H H 0.0000 0.0000 'International Tables Vol C Tables 4.2.6.8 and 6.1.1.4'
B B 0.0090 0.0039 'International Tables Vol C Tables 4.2.6.8 and 6.1.1.4'
Cl Cl 0.3639 0.7018 'International Tables Vol C Tables 4.2.6.8 and 6.1.1.4'
Mo Mo -0.0483 2.7339 'International Tables Vol C Tables 4.2.6.8 and 6.1.1.4'
N N 0.0311 0.0180 'International Tables Vol C Tables 4.2.6.8 and 6.1.1.4'
O O 0.0492 0.0322 'International Tables Vol C Tables 4.2.6.8 and 6.1.1.4'

loop_
_exptl_crystal_face_index_h
_exptl_crystal_face_index_k
_exptl_crystal_face_index_l
_exptl_crystal_face_perp_dist
-1 3 8 0.0285
-4 -6 -1 0.0239
4 2 -6 0.0296
5 6 0 0.0134
4 -4 0 0.0192
-3 0 -6 0.0301
-4 4 -1 0.0278
3 0 6 0.0301
-6 -4 1 0.0166
0 -4 -8 0.0424
6 1 1 0.0130
-5 1 -1 0.0221

loop_
_geom_angle_atom_site_label_1
_geom_angle_atom_site_label_2
_geom_angle_atom_site_label_3
_geom_angle
_geom_angle_site_symmetry_1
_geom_angle_site_symmetry_3
_geom_angle_publ_flag
Cl3 Mo1 Cl1 164.98(12) . . ?
Cl3 Mo1 O1 83.1(2) . . ?
Cl2 Mo1 Cl1 88.61(11) . . ?
Cl2 Mo1 Cl3 88.83(12) . . ?
Cl2 Mo1 Cl4 166.00(13) . . ?
Cl2 Mo1 O1 84.4(3) . . ?
Cl4 Mo1 Cl1 89.05(12) . . ?
Cl4 Mo1 Cl3 89.87(12) . . ?
Cl4 Mo1 O1 81.6(3) . . ?
O1 Mo1 Cl1 81.9(2) . . ?
N2 Mo1 Cl1 95.9(3) . . ?
N2 Mo1 Cl3 99.1(3) . . ?
N2 Mo1 Cl2 97.0(4) . . ?
N2 Mo1 Cl4 97.0(4) . . ?
N2 Mo1 O1 177.4(4) . . ?
C24 O1 Mo1 126.8(8) . . ?
C21 O1 Mo1 129.2(9) . . ?
C21 O1 C24 101.8(11) . . ?
C1 N1 B1 109.5(10) . . ?
C5 N1 C1 120.6(11) . . ?
C5 N1 B1 129.6(10) . . ?
C6 C7 B1 110.4(11) . . ?
C8 C7 C6 118.9(11) . . ?
C8 C7 B1 130.7(10) . . ?
B1 N2 Mo1 179.3(8) . . ?
C7 C6 C1 109.5(9) . . ?
C11 C6 C7 121.6(11) . . ?
C11 C6 C1 128.9(9) . . ?
N1 C1 C6 111.5(9) . . ?
N1 C1 C2 118.9(11) . . ?
C2 C1 C6 129.6(9) . . ?
C1 C2 H2 119.9 . . ?
C3 C2 C1 120.1(9) . . ?
C3 C2 H2 119.9 . . ?
C6 C11 H11 120.4 . . ?
C6 C11 C10 119.2(10) . . ?
C10 C11 H11 120.4 . . ?
C11 C10 H10 120.1 . . ?
C9 C10 C11 119.8(12) . . ?
C9 C10 H10 120.1 . . ?
N1 C5 H5 119.4 . . ?
N1 C5 C4 121.2(10) . . ?
C4 C5 H5 119.4 . . ?
C2 C3 H3 120.4 . . ?
C4 C3 C2 119.3(11) . . ?
C4 C3 H3 120.4 . . ?
C5 C4 H4 120.1 . . ?
C3 C4 C5 119.9(12) . . ?
C3 C4 H4 120.1 . . ?
C7 C8 H8 119.5 . . ?
C7 C8 C9 121.0(11) . . ?
C9 C8 H8 119.5 . . ?
C10 C9 C8 119.5(13) . . ?
C10 C9 H9 120.3 . . ?
C8 C9 H9 120.3 . . ?
H23A C23 H23B 108.9 . . ?
C24 C23 H23A 110.8 . . ?
C24 C23 H23B 110.8 . . ?
C24 C23 C22 104.7(12) . . ?
C22 C23 H23A 110.8 . . ?
C22 C23 H23B 110.8 . . ?
N1 B1 C12A 105.4(13) . . ?
N1 B1 C12B 133(2) . . ?
C7 B1 N1 98.9(8) . . ?
C7 B1 C12A 125.7(15) . . ?
C7 B1 C12B 99(3) . . ?
N2 B1 N1 108.6(11) . . ?
N2 B1 C7 108.4(10) . . ?
N2 B1 C12A 108.5(10) . . ?
N2 B1 C12B 106.3(17) . . ?
O1 C24 H24A 111.4 . . ?
O1 C24 H24B 111.4 . . ?
C23 C24 O1 102.0(12) . . ?
C23 C24 H24A 111.4 . . ?
C23 C24 H24B 111.4 . . ?
H24A C24 H24B 109.2 . . ?
O1 C21 H21A 111.4 . . ?
O1 C21 H21B 111.4 . . ?
O1 C21 C22 102.1(14) . . ?
H21A C21 H21B 109.2 . . ?
C22 C21 H21A 111.4 . . ?
C22 C21 H21B 111.4 . . ?
C23 C22 H22A 110.9 . . ?
C23 C22 H22B 110.9 . . ?
C21 C22 C23 104.3(15) . . ?
C21 C22 H22A 110.9 . . ?
C21 C22 H22B 110.9 . . ?
H22A C22 H22B 108.9 . . ?
B1 C12A H12A 109.8 . . ?
C13A C12A B1 112(2) . . ?
C13A C12A H12A 109.8 . . ?
C13A C12A C16A 102.3(19) . . ?
C16A C12A B1 113.1(15) . . ?
C16A C12A H12A 109.8 . . ?
C12A C13A H13A 110.2 . . ?
C12A C13A H13B 110.2 . . ?
C12A C13A C14A 108(3) . . ?
H13A C13A H13B 108.5 . . ?
C14A C13A H13A 110.2 . . ?
C14A C13A H13B 110.2 . . ?
C12A C16A H16A 115.6 . . ?
C12A C16A H16B 115.6 . . ?
C12A C16A C15A 78(4) . . ?
H16A C16A H16B 112.6 . . ?
C15A C16A H16A 115.6 . . ?
C15A C16A H16B 115.6 . . ?
C16A C15A H15A 115.3 . . ?
C16A C15A H15B 115.3 . . ?
H15A C15A H15B 112.3 . . ?
C14A C15A C16A 80(6) . . ?
C14A C15A H15A 115.3 . . ?
C14A C15A H15B 115.3 . . ?
B1 C12B H12B 110.6 . . ?
C13B C12B B1 110(5) . . ?
C13B C12B H12B 110.6 . . ?
C13B C12B C16B 103(6) . . ?
C16B C12B B1 112(4) . . ?
C16B C12B H12B 110.6 . . ?
C12B C13B H13C 111.1 . . ?
C12B C13B H13D 111.1 . . ?
C12B C13B C14B 103(5) . . ?
H13C C13B H13D 109.0 . . ?
C14B C13B H13C 111.1 . . ?
C14B C13B H13D 111.1 . . ?
C12B C16B H16C 111.5 . . ?
C12B C16B H16D 111.5 . . ?
C12B C16B C15B 101(6) . . ?
H16C C16B H16D 109.3 . . ?
C15B C16B H16C 111.5 . . ?
C15B C16B H16D 111.5 . . ?
C13B C14B H14A 113.0 . . ?
C13B C14B H14B 113.0 . . ?
C13B C14B C15B 94(3) . . ?
H14A C14B H14B 110.4 . . ?
C15B C14B H14A 113.0 . . ?
C15B C14B H14B 113.0 . . ?
C16B C15B H15C 112.6 . . ?
C16B C15B H15D 112.6 . . ?
C14B C15B C16B 96(3) . . ?
C14B C15B H15C 112.6 . . ?
C14B C15B H15D 112.6 . . ?
H15C C15B H15D 110.1 . . ?
C13A C14A C15A 94(4) . . ?
C13A C14A H14C 113.0 . . ?
C13A C14A H14D 113.0 . . ?
C15A C14A H14C 113.0 . . ?
C15A C14A H14D 113.0 . . ?
H14C C14A H14D 110.4 . . ?

loop_
_geom_bond_atom_site_label_1
_geom_bond_atom_site_label_2
_geom_bond_distance
_geom_bond_site_symmetry_2
_geom_bond_publ_flag
Mo1 Cl1 2.373(3) . ?
Mo1 Cl3 2.355(3) . ?
Mo1 Cl2 2.340(4) . ?
Mo1 Cl4 2.347(4) . ?
Mo1 O1 2.360(8) . ?
Mo1 N2 1.682(9) . ?
O1 C24 1.527(17) . ?
O1 C21 1.434(17) . ?
N1 C1 1.370(13) . ?
N1 C5 1.349(17) . ?
N1 B1 1.602(19) . ?
C7 C6 1.387(13) . ?
C7 C8 1.345(18) . ?
C7 B1 1.589(19) . ?
N2 B1 1.552(15) . ?
C6 C1 1.461(16) . ?
C6 C11 1.382(15) . ?
C1 C2 1.393(14) . ?
C2 H2 0.9500 . ?
C2 C3 1.387(16) . ?
C11 H11 0.9500 . ?
C11 C10 1.387(17) . ?
C10 H10 0.9500 . ?
C10 C9 1.375(16) . ?
C5 H5 0.9500 . ?
C5 C4 1.370(17) . ?
C3 H3 0.9500 . ?
C3 C4 1.370(16) . ?
C4 H4 0.9500 . ?
C8 H8 0.9500 . ?
C8 C9 1.418(18) . ?
C9 H9 0.9500 . ?
C23 H23A 0.9900 . ?
C23 H23B 0.9900 . ?
C23 C24 1.51(2) . ?
C23 C22 1.53(2) . ?
B1 C12A 1.66(2) . ?
B1 C12B 1.82(5) . ?
C24 H24A 0.9900 . ?
C24 H24B 0.9900 . ?
C21 H21A 0.9900 . ?
C21 H21B 0.9900 . ?
C21 C22 1.48(2) . ?
C22 H22A 0.9900 . ?
C22 H22B 0.9900 . ?
C12A H12A 1.0000 . ?
C12A C13A 1.51(3) . ?
C12A C16A 1.55(3) . ?
C13A H13A 0.9900 . ?
C13A H13B 0.9900 . ?
C13A C14A 1.52(2) . ?
C16A H16A 0.9900 . ?
C16A H16B 0.9900 . ?
C16A C15A 1.99(14) . ?
C15A H15A 0.9900 . ?
C15A H15B 0.9900 . ?
C15A C14A 1.86(14) . ?
C12B H12B 1.0000 . ?
C12B C13B 1.46(9) . ?
C12B C16B 1.55(9) . ?
C13B H13C 0.9900 . ?
C13B H13D 0.9900 . ?
C13B C14B 1.51(6) . ?
C16B H16C 0.9900 . ?
C16B H16D 0.9900 . ?
C16B C15B 1.70(10) . ?
C14B H14A 0.9900 . ?
C14B H14B 0.9900 . ?
C14B C15B 1.54(6) . ?
C15B H15C 0.9900 . ?
C15B H15D 0.9900 . ?
C14A H14C 0.9900 . ?
C14A H14D 0.9900 . ?

loop_
_geom_torsion_atom_site_label_1
_geom_torsion_atom_site_label_2
_geom_torsion_atom_site_label_3
_geom_torsion_atom_site_label_4
_geom_torsion
_geom_torsion_site_symmetry_1
_geom_torsion_site_symmetry_2
_geom_torsion_site_symmetry_3
_geom_torsion_site_symmetry_4
_geom_torsion_publ_flag
Mo1 O1 C24 C23 -121.7(10) . . . . ?
Mo1 O1 C21 C22 113.1(12) . . . . ?
O1 C21 C22 C23 38.8(17) . . . . ?
N1 C1 C2 C3 -1.1(16) . . . . ?
N1 C5 C4 C3 0(2) . . . . ?
N1 B1 C12A C13A -175.4(18) . . . . ?
N1 B1 C12A C16A -61(2) . . . . ?
N1 B1 C12B C13B 71(4) . . . . ?
N1 B1 C12B C16B -43(8) . . . . ?
C7 C6 C1 N1 -0.3(12) . . . . ?
C7 C6 C1 C2 177.0(11) . . . . ?
C7 C6 C11 C10 -0.2(18) . . . . ?
C7 C8 C9 C10 -0.9(19) . . . . ?
C7 B1 C12A C13A -62(2) . . . . ?
C7 B1 C12A C16A 53(3) . . . . ?
C7 B1 C12B C13B -178(3) . . . . ?
C7 B1 C12B C16B 68(7) . . . . ?
N2 B1 C12A C13A 68(2) . . . . ?
N2 B1 C12A C16A -177(2) . . . . ?
N2 B1 C12B C13B -66(4) . . . . ?
N2 B1 C12B C16B 180(6) . . . . ?
C6 C7 C8 C9 1.7(18) . . . . ?
C6 C7 B1 N1 5.4(13) . . . . ?
C6 C7 B1 N2 118.4(11) . . . . ?
C6 C7 B1 C12A -110.9(15) . . . . ?
C6 C7 B1 C12B -131.0(19) . . . . ?
C6 C1 C2 C3 -178.2(10) . . . . ?
C6 C11 C10 C9 1.0(19) . . . . ?
C1 N1 C5 C4 -0.2(19) . . . . ?
C1 N1 B1 C7 -5.5(12) . . . . ?
C1 N1 B1 N2 -118.4(10) . . . . ?
C1 N1 B1 C12A 125.5(13) . . . . ?
C1 N1 B1 C12B 106(3) . . . . ?
C1 C6 C11 C10 -179.2(11) . . . . ?
C1 C2 C3 C4 0.8(18) . . . . ?
C2 C3 C4 C5 -0.3(19) . . . . ?
C11 C6 C1 N1 178.8(11) . . . . ?
C11 C6 C1 C2 -3.9(19) . . . . ?
C11 C10 C9 C8 -1(2) . . . . ?
C5 N1 C1 C6 178.4(10) . . . . ?
C5 N1 C1 C2 0.8(16) . . . . ?
C5 N1 B1 C7 -179.2(11) . . . . ?
C5 N1 B1 N2 67.8(15) . . . . ?
C5 N1 B1 C12A -48.2(18) . . . . ?
C5 N1 B1 C12B -68(3) . . . . ?
C8 C7 C6 C1 178.0(10) . . . . ?
C8 C7 C6 C11 -1.2(17) . . . . ?
C8 C7 B1 N1 -176.4(12) . . . . ?
C8 C7 B1 N2 -63.4(17) . . . . ?
C8 C7 B1 C12A 67(2) . . . . ?
C8 C7 B1 C12B 47(2) . . . . ?
B1 N1 C1 C6 4.0(12) . . . . ?
B1 N1 C1 C2 -173.6(10) . . . . ?
B1 N1 C5 C4 172.9(12) . . . . ?
B1 C7 C6 C1 -3.6(13) . . . . ?
B1 C7 C6 C11 177.2(11) . . . . ?
B1 C7 C8 C9 -176.4(12) . . . . ?
B1 C12A C13A C14A 157(3) . . . . ?
B1 C12A C16A C15A 169(4) . . . . ?
B1 C12B C13B C14B -161(3) . . . . ?
B1 C12B C16B C15B 122(5) . . . . ?
C24 O1 C21 C22 -50.5(15) . . . . ?
C24 C23 C22 C21 -11.6(18) . . . . ?
C21 O1 C24 C23 42.5(14) . . . . ?
C22 C23 C24 O1 -18.0(16) . . . . ?
C12A C13A C14A C15A 24(6) . . . . ?
C13A C12A C16A C15A -71(4) . . . . ?
C16A C12A C13A C14A 36(4) . . . . ?
C16A C15A C14A C13A -59(4) . . . . ?
C12B C13B C14B C15B 65(5) . . . . ?
C12B C16B C15B C14B 33(7) . . . . ?
C13B C12B C16B C15B 4(7) . . . . ?
C13B C14B C15B C16B -56(6) . . . . ?
C16B C12B C13B C14B -42(7) . . . . ?

loop_
_exptl_oxdiff_crystal_face_indexfrac_h
_exptl_oxdiff_crystal_face_indexfrac_k
_exptl_oxdiff_crystal_face_indexfrac_l
_exptl_oxdiff_crystal_face_x
_exptl_oxdiff_crystal_face_y
_exptl_oxdiff_crystal_face_z
-0.9773 2.6745 7.7265 -0.0615 -0.2598 -0.9637
-4.3495 -5.8771 -0.9179 -0.2138 -0.8941 0.3935
3.9019 2.0798 -5.5156 0.2026 0.8492 0.4877
4.5029 5.6158 0.0199 0.2229 0.9326 -0.2840
3.7624 -4.1529 -0.2093 -0.9285 0.2224 0.2974
-3.3682 0.0290 -6.1337 0.7774 -0.1845 0.6014
-3.9432 3.6335 -1.0128 0.9626 -0.2302 -0.1426
3.3682 -0.0290 6.1337 -0.7774 0.1845 -0.6014
-5.6332 -3.8628 0.6652 0.0795 -0.9917 0.1010
0.1616 -3.7701 -7.5112 -0.0033 0.0772 0.9970
6.0495 1.4203 1.2104 -0.5608 0.8142 -0.1500
-5.2534 1.4639 -1.3796 0.8532 -0.5215 0.0084
